data_2002303
loop_
_publ_author_name
'Krueger, J'
'Mueller-Buschbaum, Hk'

_publ_section_title
;
Ba Sr Ca Tm22 O36, eine metastabile Verbindung mit partiell hoher
Unordnung
;
_journal_name_full
;
Zeitschrift fuer Anorganische und Allgemeine Chemie
;
_journal_page_first 103
_journal_page_last 108
_journal_paper_doi 10.1002/zaac.19824940113
_journal_volume 494
_journal_year 1982
_chemical_formula_structural 'Ba Sr Ca Tm22 O36'
_chemical_formula_sum 'Ba Ca O36 Sr Tm22'
_chemical_name_systematic
;
Barium strontium calcium thulium oxide (1/1/1/22/36)
;
_space_group_IT_number 176
_symmetry_cell_setting hexagonal
_symmetry_Int_Tables_number 176
_symmetry_space_group_name_Hall '-P 6c'
_symmetry_space_group_name_H-M 'P 63/m'
_cell_angle_alpha 90
_cell_angle_beta 90
_cell_angle_gamma 120
_cell_formula_units_Z 1
_cell_length_a 17.59999
_cell_length_b 17.59999
_cell_length_c 3.35
_cell_volume 898.7
_refine_ls_R_factor_all 0.09
_cod_database_code 2002303

loop_
_symmetry_equiv_pos_as_xyz
x,y,z
-y,x-y,z
y-x,-x,z
-x,-y,1/2+z
y,y-x,1/2+z
x-y,x,1/2+z
-x,-y,-z
y,y-x,-z
x-y,x,-z
x,y,1/2-z
-y,x-y,1/2-z
y-x,-x,1/2-z

loop_
_atom_site_label
_atom_site_type_symbol
_atom_site_symmetry_multiplicity
_atom_site_Wyckoff_symbol
_atom_site_fract_x
_atom_site_fract_y
_atom_site_fract_z
_atom_site_occupancy
_atom_site_attached_hydrogens
_atom_site_calc_flag
Ca1 Ca2+ 2 a 0. 0. 0.25 0.25 0 d
Sr1 Sr2+ 2 b 0. 0. 0. 0.0835 0 d
Ba1 Ba2+ 2 b 0. 0. 0. 0.0835 0 d
Sr2 Sr2+ 4 f 0.3333 0.6667 0. 0.104 0 d
Ba2 Ba2+ 4 f 0.3333 0.6667 0. 0.104 0 d
Sr3 Sr2+ 2 c 0.3333 0.6667 0.25 0.104 0 d
Ba3 Ba2+ 2 c 0.3333 0.6667 0.25 0.104 0 d
Sr4 Sr2+ 2 d 0.6667 0.3333 0.25 0.104 0 d
Ba4 Ba2+ 2 d 0.6667 0.3333 0.25 0.104 0 d
Ca2 Ca2+ 6 h 0.3378 0.0093 0.75 0.0833 0 d
Tm1 Tm3+ 6 h 0.3378 0.0093 0.75 0.6666 0 d
Tm2 Tm3+ 6 h 0.1202 0.8893 0.25 1. 0 d
Tm3 Tm3+ 6 h 0.4479 0.5509 0.25 1. 0 d
Tm4 Tm3+ 6 h 0.778 0.212 0.25 1. 0 d
O1 O2- 6 h 0.164 0.141 0.25 1. 0 d
O2 O2- 6 h 0.514 0.815 0.25 1. 0 d
O3 O2- 6 h 0.828 0.462 0.25 1. 0 d
O4 O2- 6 h 0.307 0.092 0.25 1. 0 d
O5 O2- 6 h 0.643 0.751 0.25 1. 0 d
O6 O2- 6 h 0.972 0.42 0.25 1. 0 d

loop_
_atom_type_symbol
_atom_type_oxidation_number
Ca2+ 2.000
Sr2+ 2.000
Ba2+ 2.000
Tm3+ 3.000
O2- -2.000
